data_9007527
loop_
_publ_author_name
'Tillmanns, E.'
'Baur, W. H.'

_publ_section_title
;On the crystal chemistry of salt hydrates. VII. The crystal structures of
 pseudo trisodium orthoarsenate dodecahydrate and the isomorphous phosphate
 and vanadate salts
;
_journal_name_full 'Acta Crystallographica, Section B'
_journal_page_first 2124
_journal_page_last 2132
_journal_paper_doi 10.1107/S0567740871005454
_journal_volume 27
_journal_year 1971
_chemical_formula_structural Na3PO4(NaOH).167*12H2O
_chemical_formula_sum 'H15.479 Na6.335 O32.335 P2'
_space_group_IT_number 165
_symmetry_space_group_name_Hall '-P 3 2"c'
_symmetry_space_group_name_H-M 'P -3 c 1'
_cell_angle_alpha 90
_cell_angle_beta 90
_cell_angle_gamma 120
_cell_formula_units_Z 2
_cell_length_a 11.890
_cell_length_b 11.890
_cell_length_c 12.671
_cell_volume 1551.334
_database_code_amcsd 0009400
_exptl_crystal_density_diffrn 1.585
_cod_original_cell_volume 1551.333
_cod_original_formula_sum 'Na6.335 O32.335 P2 H15.479'
_cod_database_code 9007527
_amcsd_formula_title Na3PO4(NaOH).167*12H2O

loop_
_space_group_symop_operation_xyz
x,y,z
-y,-x,1/2+z
y,-x+y,-z
-x,-x+y,1/2-z
-x+y,-x,z
-x+y,y,1/2+z
-x,-y,-z
y,x,1/2-z
-y,x-y,z
x,x-y,1/2+z
x-y,x,-z
x-y,-y,1/2-z

loop_
_atom_site_aniso_label
_atom_site_aniso_U_11
_atom_site_aniso_U_22
_atom_site_aniso_U_33
_atom_site_aniso_U_12
_atom_site_aniso_U_13
_atom_site_aniso_U_23
Na1 0.04936 0.03669 0.03668 0.01773 0.00886 0.00251
NaA 0.03035 0.03035 0.05824 0.01515 0.00000 0.00000
O-HA 0.03035 0.03035 0.05824 0.01515 0.00000 0.00000
P 0.01896 0.01896 0.01513 0.01010 0.00000 0.00000
O1 0.03921 0.03921 0.02277 0.01896 0.00000 0.00000
O2 0.02530 0.02782 0.02782 0.01515 -0.00251 -0.00126
Wat3 0.03164 0.03035 0.03668 0.01515 -0.00251 -0.00377
Wat4 0.03293 0.04179 0.02660 0.01644 -0.00126 -0.00251
Wat5 0.03669 0.03798 0.04051 0.01644 0.00760 0.00000
Wat6 0.05570 0.07472 0.10257 0.02659 -0.01771 -0.00502

loop_
_atom_site_label
_atom_site_fract_x
_atom_site_fract_y
_atom_site_fract_z
_atom_site_occupancy
_atom_site_type_symbol
_atom_site_attached_hydrogens
Na1 0.34550 -0.01990 0.02590 1.00000 Na 0
NaA 0.00000 0.00000 0.00000 0.33500 Na 0
O-HA 0.00000 0.00000 0.00000 0.33500 O 0
P 0.33333 0.66667 0.71610 1.00000 P 0
O1 0.33333 0.66667 0.59670 1.00000 O 0
O2 0.46120 0.68100 0.75660 1.00000 O 0
Wat3 0.46000 0.21450 0.03920 1.00000 O 2
Wat4 -0.00660 0.52510 0.37550 1.00000 O 2
Wat5 0.10830 0.32200 0.18690 1.00000 O 2
Wat6 0.02090 0.18730 0.90330 1.00000 O 2

loop_
_cod_changelog_entry_id
_cod_changelog_entry_author
_cod_changelog_entry_date
_cod_changelog_entry_text
1
;cod-tools version 3.8.0
Id: cif_guess_AMCSD_atom_types 9581 2023-05-17 12:35:41Z saulius
;
2023-05-18T11:39:46+03:00
;Derived atom types and hydrogen counts
from atom names that follow the AMCSD naming convention
(Wat == water, O-H == hydroxyl).
;
2
;cod-tools version 3.10.1
Id: cif_fix_AMCSD_aniso_labels 10200 2024-08-01 14:09:44Z saulius
;
2024-08-02T12:21:06+03:00
;Changed the following '_atom_site_aniso_label' values:
'OHA' -> 'O-HA'
;

loop_
_cod_related_entry_id
_cod_related_entry_database
_cod_related_entry_code
1 AMCSD 0009400
